data_4328699
loop_
_publ_author_name
'Jian Wu'
'Daniel J. MacDonald'
'Rodolphe Cl\'erac'
'Ie-Rang Jeon'
'Michael Jennings'
'Alan J. Lough'
'James Britten'
'Craig Robertson'
'Paul A. Dube'
'Kathryn E. Preuss'

_publ_section_title
;
 Metal Complexes of Bridging Neutral Radical Ligands: pymDTDA and pymDSDA
;
_journal_name_full 'Inorganic Chemistry'
_journal_page_first 3827
_journal_page_last 3839
_journal_paper_doi 10.1021/ic3000284
_journal_volume 51
_journal_year 2012
_chemical_formula_moiety 'C5 H3 N4 Se2'
_chemical_formula_sum 'C5 H3 N4 Se2'
_chemical_formula_weight 277.03
_chemical_name_systematic
; 
 ? 
;
_space_group_IT_number 14
_symmetry_cell_setting monoclinic
_symmetry_space_group_name_Hall '-P 2ybc'
_symmetry_space_group_name_H-M 'P 1 21/c 1'
_atom_sites_solution_hydrogens geom
_atom_sites_solution_primary direct
_atom_sites_solution_secondary difmap
_audit_creation_method SHELXL-97
_cell_angle_alpha 90.00
_cell_angle_beta 101.622(7)
_cell_angle_gamma 90.00
_cell_formula_units_Z 4
_cell_length_a 9.1678(16)
_cell_length_b 10.2767(18)
_cell_length_c 7.7130(13)
_cell_measurement_reflns_used 3262
_cell_measurement_temperature 150(1)
_cell_measurement_theta_max 27.5
_cell_measurement_theta_min 3.0
_cell_volume 711.8(2)
_computing_cell_refinement 'Denzo-SMN (Otwinowski & Minor, 1997)'
_computing_data_collection 'Collect (Nonius B.V., 1997-2002)'
_computing_data_reduction Denzo-SMN
_computing_molecular_graphics 'PLATON (Spek, 2009)'
_computing_publication_material 'SHELXTL V6.1'
_computing_structure_refinement 'SHELXTL V6.1 (Sheldrick, 2008)'
_computing_structure_solution 'SIR-92 (Altomare et al., 1994)'
_diffrn_ambient_temperature 150(1)
_diffrn_detector_area_resol_mean 9
_diffrn_measured_fraction_theta_full 0.974
_diffrn_measured_fraction_theta_max 0.958
_diffrn_measurement_device_type 'Nonius KappaCCD'
_diffrn_measurement_method '\f scans and \w scans with \k offsets'
_diffrn_radiation_monochromator graphite
_diffrn_radiation_source 'fine-focus sealed tube'
_diffrn_radiation_type MoK\a
_diffrn_radiation_wavelength 0.71073
_diffrn_reflns_av_R_equivalents 0.0616
_diffrn_reflns_av_sigmaI/netI 0.0738
_diffrn_reflns_limit_h_max 11
_diffrn_reflns_limit_h_min -11
_diffrn_reflns_limit_k_max 13
_diffrn_reflns_limit_k_min -13
_diffrn_reflns_limit_l_max 9
_diffrn_reflns_limit_l_min -9
_diffrn_reflns_number 3262
_diffrn_reflns_theta_full 25.00
_diffrn_reflns_theta_max 27.48
_diffrn_reflns_theta_min 3.01
_exptl_absorpt_coefficient_mu 10.317
_exptl_absorpt_correction_T_max 0.382
_exptl_absorpt_correction_T_min 0.204
_exptl_absorpt_correction_type multi-scan
_exptl_absorpt_process_details
;
multi-scan from symmetry-related measurements 
 Sortav (Blessing 1995)
;
_exptl_crystal_colour purple
_exptl_crystal_density_diffrn 2.585
_exptl_crystal_description block
_exptl_crystal_F_000 516
_exptl_crystal_size_max 0.18
_exptl_crystal_size_mid 0.15
_exptl_crystal_size_min 0.10
_refine_diff_density_max 0.953
_refine_diff_density_min -1.038
_refine_diff_density_rms 0.177
_refine_ls_extinction_method none
_refine_ls_goodness_of_fit_ref 1.048
_refine_ls_hydrogen_treatment constr
_refine_ls_matrix_type full
_refine_ls_number_parameters 100
_refine_ls_number_reflns 1555
_refine_ls_number_restraints 0
_refine_ls_restrained_S_all 1.048
_refine_ls_R_factor_all 0.0790
_refine_ls_R_factor_gt 0.0497
_refine_ls_shift/su_max 0.000
_refine_ls_shift/su_mean 0.000
_refine_ls_structure_factor_coef Fsqd
_refine_ls_weighting_details 'calc w=1/[\s^2^(Fo^2^)+(0.0593P)^2^+1.1602P] where P=(Fo^2^+2Fc^2^)/3'
_refine_ls_weighting_scheme calc
_refine_ls_wR_factor_gt 0.1196
_refine_ls_wR_factor_ref 0.1355
_reflns_number_gt 1099
_reflns_number_total 1555
_reflns_threshold_expression I>2\s(I)
_cod_data_source_file ic3000284_si_001_01.cif
_cod_data_source_block 1b
_cod_original_sg_symbol_H-M 'P 21/c'
_cod_database_code 4328699

loop_
_symmetry_equiv_pos_as_xyz
'x, y, z'
'-x, y+1/2, -z+1/2'
'-x, -y, -z'
'x, -y-1/2, z-1/2'

loop_
_atom_site_label
_atom_site_type_symbol
_atom_site_fract_x
_atom_site_fract_y
_atom_site_fract_z
_atom_site_U_iso_or_equiv
_atom_site_adp_type
_atom_site_occupancy
_atom_site_symmetry_multiplicity
_atom_site_calc_flag
_atom_site_refinement_flags
Se1 Se 0.08519(8) 0.30819(7) 0.42301(10) 0.0407(3) Uani 1 1 d .
Se2 Se -0.03414(8) 0.45437(7) 0.20588(10) 0.0401(3) Uani 1 1 d .
N1 N 0.2161(6) 0.4312(6) 0.5168(9) 0.0404(14) Uani 1 1 d .
N2 N 0.0948(6) 0.5821(6) 0.2999(7) 0.0356(13) Uani 1 1 d .
N3 N 0.2666(7) 0.7746(6) 0.4746(8) 0.0387(14) Uani 1 1 d .
N4 N 0.4299(6) 0.6124(6) 0.6291(7) 0.0372(14) Uani 1 1 d .
C1 C 0.1985(7) 0.5470(6) 0.4372(9) 0.0331(16) Uani 1 1 d .
C2 C 0.3058(8) 0.6515(7) 0.5178(8) 0.0326(15) Uani 1 1 d .
C3 C 0.3676(7) 0.8704(7) 0.5600(9) 0.0375(17) Uani 1 1 d .
H3A H 0.3449 0.9601 0.5413 0.045 Uiso 1 1 calc R
C4 C 0.4934(9) 0.8348(8) 0.6656(10) 0.048(2) Uani 1 1 d .
H4A H 0.5615 0.9007 0.7163 0.057 Uiso 1 1 calc R
C5 C 0.5294(8) 0.7102(7) 0.7044(9) 0.0379(17) Uani 1 1 d .
H5A H 0.6206 0.6886 0.7816 0.045 Uiso 1 1 calc R

loop_
_atom_site_aniso_label
_atom_site_aniso_U_11
_atom_site_aniso_U_22
_atom_site_aniso_U_33
_atom_site_aniso_U_23
_atom_site_aniso_U_13
_atom_site_aniso_U_12
Se1 0.0396(5) 0.0308(4) 0.0527(5) 0.0000(3) 0.0114(4) -0.0025(3)
Se2 0.0451(5) 0.0363(5) 0.0392(5) -0.0009(3) 0.0092(3) -0.0072(3)
N1 0.035(3) 0.031(3) 0.056(4) -0.002(3) 0.008(3) -0.001(3)
N2 0.041(3) 0.032(3) 0.035(3) 0.000(3) 0.011(3) -0.006(3)
N3 0.039(3) 0.029(3) 0.048(4) -0.001(3) 0.009(3) -0.002(3)
N4 0.039(3) 0.029(3) 0.044(3) -0.001(3) 0.008(3) -0.008(3)
C1 0.033(4) 0.032(4) 0.038(4) -0.001(3) 0.017(3) 0.002(3)
C2 0.037(4) 0.031(4) 0.033(4) 0.001(3) 0.015(3) 0.002(3)
C3 0.029(4) 0.037(4) 0.050(4) 0.020(4) 0.019(3) 0.014(3)
C4 0.045(5) 0.053(5) 0.049(5) -0.010(4) 0.018(4) -0.015(4)
C5 0.040(4) 0.044(4) 0.036(4) 0.019(3) 0.022(3) 0.021(3)

loop_
_atom_type_symbol
_atom_type_description
_atom_type_scat_dispersion_real
_atom_type_scat_dispersion_imag
_atom_type_scat_source
C C 0.0033 0.0016 'International Tables Vol C Tables 4.2.6.8 and 6.1.1.4'
H H 0.0000 0.0000 'International Tables Vol C Tables 4.2.6.8 and 6.1.1.4'
N N 0.0061 0.0033 'International Tables Vol C Tables 4.2.6.8 and 6.1.1.4'
Se Se -0.0929 2.2259 'International Tables Vol C Tables 4.2.6.8 and 6.1.1.4'

loop_
_geom_angle_atom_site_label_1
_geom_angle_atom_site_label_2
_geom_angle_atom_site_label_3
_geom_angle
N1 Se1 Se2 90.8(2)
N2 Se2 Se1 90.31(19)
C1 N1 Se1 115.8(5)
C1 N2 Se2 115.3(5)
C2 N3 C3 115.0(6)
C2 N4 C5 116.6(6)
N2 C1 N1 127.7(7)
N2 C1 C2 116.2(6)
N1 C1 C2 116.0(6)
N3 C2 N4 126.3(7)
N3 C2 C1 116.9(6)
N4 C2 C1 116.8(6)
C4 C3 N3 120.0(7)
C4 C3 H3A 120.0
N3 C3 H3A 120.0
C3 C4 C5 123.1(8)
C3 C4 H4A 118.4
C5 C4 H4A 118.4
C4 C5 N4 118.8(7)
C4 C5 H5A 120.6
N4 C5 H5A 120.6

loop_
_geom_bond_atom_site_label_1
_geom_bond_atom_site_label_2
_geom_bond_distance
Se1 N1 1.792(6)
Se1 Se2 2.3495(11)
Se2 N2 1.817(6)
N1 C1 1.334(8)
N2 C1 1.323(9)
N3 C2 1.339(9)
N3 C3 1.420(9)
N4 C2 1.342(9)
N4 C5 1.402(9)
C1 C2 1.503(9)
C3 C4 1.322(11)
C3 H3A 0.9500
C4 C5 1.341(10)
C4 H4A 0.9500
C5 H5A 0.9500
